data_1504897
loop_
_publ_author_name
'Yu, Ming-Ming'
'Li, Zhan-Xian'
'Wei, Liu-He'
'Wei, Dong-Hui'
'Tang, Ming-Sheng'

_publ_section_title
;
 A 1,8-naphthyridine-based fluorescent chemodosimeter for the rapid
 detection of Zn2+ and Cu2+.
;
_journal_issue 22
_journal_name_full 'Organic letters'
_journal_page_first 5115
_journal_page_last 5118
_journal_paper_doi 10.1021/ol8018192
_journal_volume 10
_journal_year 2008
_chemical_formula_moiety 'C21 H18 N5 O3, 0.5(C4 H12 O2), H2 O '
_chemical_formula_sum 'C23 H26 N5 O5'
_chemical_formula_weight 452.48
_chemical_name_systematic
; 
 ? 
;
_space_group_IT_number 13
_symmetry_cell_setting monoclinic
_symmetry_space_group_name_Hall '-P 2yc'
_symmetry_space_group_name_H-M 'P 1 2/c 1'
_atom_sites_solution_hydrogens geom
_atom_sites_solution_primary direct
_atom_sites_solution_secondary difmap
_audit_creation_method SHELXL-97
_cell_angle_alpha 90.00
_cell_angle_beta 99.295(9)
_cell_angle_gamma 90.00
_cell_formula_units_Z 4
_cell_length_a 7.9753(9)
_cell_length_b 16.4471(19)
_cell_length_c 19.293(3)
_cell_measurement_reflns_used 5843
_cell_measurement_temperature 292(3)
_cell_measurement_theta_max 25.43
_cell_measurement_theta_min 3.00
_cell_volume 2497.4(6)
_computing_cell_refinement 'SAINT (Bruker, 1997)'
_computing_data_collection 'SMART (Bruker, 1997)'
_computing_data_reduction 'SHELXL-97 (Sheldrick, 1997)'
_computing_molecular_graphics 'XP (Sheldrick, 1998)'
_computing_publication_material 'XP (Sheldrick, 1998)'
_computing_structure_refinement 'SHELXL-97 (Sheldrick, 1997)'
_computing_structure_solution 'SHELXS-97 (Sheldrick, 1997)'
_diffrn_ambient_temperature 292(3)
_diffrn_measured_fraction_theta_full 0.998
_diffrn_measured_fraction_theta_max 0.998
_diffrn_measurement_device_type 'CCD area detector'
_diffrn_measurement_method 'phi and omega scans'
_diffrn_radiation_monochromator graphite
_diffrn_radiation_source 'fine-focus sealed tube'
_diffrn_radiation_type MoK\a
_diffrn_radiation_wavelength 0.71073
_diffrn_reflns_av_R_equivalents 0.0556
_diffrn_reflns_av_sigmaI/netI 0.1036
_diffrn_reflns_limit_h_max 9
_diffrn_reflns_limit_h_min -1
_diffrn_reflns_limit_k_max 1
_diffrn_reflns_limit_k_min -19
_diffrn_reflns_limit_l_max 22
_diffrn_reflns_limit_l_min -22
_diffrn_reflns_number 5843
_diffrn_reflns_theta_full 25.00
_diffrn_reflns_theta_max 25.00
_diffrn_reflns_theta_min 2.14
_exptl_absorpt_coefficient_mu 0.087
_exptl_absorpt_correction_T_max 0.987529
_exptl_absorpt_correction_T_min 0.981461
_exptl_absorpt_correction_type multi-scan
_exptl_absorpt_process_details 'SADABS (Sheldrick, 1996)'
_exptl_crystal_colour yellow
_exptl_crystal_density_diffrn 1.209
_exptl_crystal_density_method 'not measured'
_exptl_crystal_description block
_exptl_crystal_F_000 968
_exptl_crystal_size_max 0.26
_exptl_crystal_size_mid 0.22
_exptl_crystal_size_min 0.18
_refine_diff_density_max 0.438
_refine_diff_density_min -0.288
_refine_diff_density_rms 0.089
_refine_ls_extinction_coef 0.0060(10)
_refine_ls_extinction_expression Fc^*^=kFc[1+0.001xFc^2^\l^3^/sin(2\q)]^-1/4^
_refine_ls_extinction_method SHELXL
_refine_ls_goodness_of_fit_ref 1.531
_refine_ls_hydrogen_treatment constr
_refine_ls_matrix_type full
_refine_ls_number_parameters 319
_refine_ls_number_reflns 4413
_refine_ls_number_restraints 6
_refine_ls_restrained_S_all 1.580
_refine_ls_R_factor_all 0.1607
_refine_ls_R_factor_gt 0.0882
_refine_ls_shift/su_max 0.039
_refine_ls_shift/su_mean 0.001
_refine_ls_structure_factor_coef Fsqd
_refine_ls_weighting_details 'calc w=1/[\s^2^(Fo^2^)+(0.0700P)^2^+0.0000P] where P=(Fo^2^+2Fc^2^)/3'
_refine_ls_weighting_scheme calc
_refine_ls_wR_factor_gt 0.1867
_refine_ls_wR_factor_ref 0.2051
_reflns_number_gt 2476
_reflns_number_total 4413
_reflns_threshold_expression >2sigma(I)
_cod_data_source_file ol8018192_si_002.cif
_cod_data_source_block 1
_cod_depositor_comments
;
The following automatic conversions were performed:

'_symmetry_cell_setting' value 'Monoclinic' changed to 'monoclinic'
according to /home/saulius/struct/CIF-dictionaries/cif_core.dic
dictionary named 'cif_core.dic' version 2.4.1 from
2010-06-29.

'_exptl_absorpt_correction_type' value 'MULTI-SCAN'
changed to 'multi-scan' according to
/home/saulius/struct/CIF-dictionaries/cif_core.dic dictionary named
'cif_core.dic' version 2.4.1 from 2010-06-29.

Automatic conversion script
Id: cif_fix_values 1715 2011-07-08 13:25:40Z adriana 
;
_cod_original_cell_volume 2497.4(5)
_cod_original_sg_symbol_H-M 'P 2/c '
_cod_original_formula_sum 'C23 H26 N5 O5 '
_cod_database_code 1504897

loop_
_symmetry_equiv_pos_as_xyz
'x, y, z'
'-x, y, -z+1/2'
'-x, -y, -z'
'x, -y, z-1/2'

loop_
_atom_site_label
_atom_site_type_symbol
_atom_site_fract_x
_atom_site_fract_y
_atom_site_fract_z
_atom_site_U_iso_or_equiv
_atom_site_adp_type
_atom_site_occupancy
_atom_site_symmetry_multiplicity
_atom_site_calc_flag
_atom_site_refinement_flags
_atom_site_disorder_assembly
_atom_site_disorder_group
O1 O 0.0567(4) 0.5317(2) 0.15525(14) 0.0866(11) Uani 1 1 d . . .
O2 O 0.6155(4) 0.7912(3) 0.64218(16) 0.1166(15) Uani 1 1 d . . .
O3 O 0.7104(4) 0.9448(2) 0.48750(18) 0.1251(15) Uani 1 1 d . . .
N1 N 0.2161(4) 0.6172(2) 0.23590(15) 0.0675(11) Uani 1 1 d . . .
N2 N 0.4152(4) 0.5983(2) 0.32991(15) 0.0611(11) Uani 1 1 d . . .
N3 N 0.6231(4) 0.5905(2) 0.42970(15) 0.0595(10) Uani 1 1 d . . .
N4 N 1.0155(5) 0.8457(2) 0.65413(18) 0.0826(13) Uani 1 1 d . . .
N5 N 0.7745(4) 0.8412(2) 0.56661(17) 0.0719(12) Uani 1 1 d . . .
C1 C 0.0262(6) 0.6764(3) 0.1376(2) 0.0848(17) Uani 1 1 d . . .
H1A H -0.0525 0.6606 0.0968 0.127 Uiso 1 1 calc R . .
H1B H 0.1156 0.7083 0.1235 0.127 Uiso 1 1 calc R . .
H1C H -0.0320 0.7079 0.1682 0.127 Uiso 1 1 calc R . .
C2 C 0.1010(6) 0.6014(3) 0.1758(2) 0.0725(15) Uani 1 1 d . . .
C3 C 0.3078(5) 0.5602(3) 0.28154(19) 0.0622(13) Uani 1 1 d . . .
C4 C 0.2830(5) 0.4770(3) 0.2778(2) 0.0713(15) Uani 1 1 d . . .
H4A H 0.2019 0.4547 0.2429 0.086 Uiso 1 1 calc R . .
C5 C 0.3797(5) 0.4276(3) 0.32627(19) 0.0704(15) Uani 1 1 d . . .
H5A H 0.3664 0.3714 0.3240 0.085 Uiso 1 1 calc R . .
C6 C 0.6069(5) 0.4204(3) 0.4323(2) 0.0696(14) Uani 1 1 d . . .
H6A H 0.6043 0.3639 0.4336 0.083 Uiso 1 1 calc R . .
C7 C 0.7160(5) 0.4624(3) 0.4820(2) 0.0712(15) Uani 1 1 d . . .
H7A H 0.7862 0.4349 0.5176 0.085 Uiso 1 1 calc R . .
C8 C 0.7196(5) 0.5467(3) 0.47824(19) 0.0613(13) Uani 1 1 d . . .
C9 C 0.5117(5) 0.5485(3) 0.3794(2) 0.0598(13) Uani 1 1 d . . .
C10 C 0.4979(5) 0.4630(3) 0.3789(2) 0.0606(13) Uani 1 1 d . . .
C11 C 0.8302(5) 0.5905(3) 0.5324(2) 0.0672(14) Uani 1 1 d . . .
H11A H 0.9099 0.5605 0.5625 0.081 Uiso 1 1 calc R . .
C12 C 0.8265(5) 0.6697(3) 0.54231(19) 0.0652(14) Uani 1 1 d . . .
H12A H 0.7452 0.6990 0.5124 0.078 Uiso 1 1 calc R . .
C13 C 0.9406(5) 0.7168(3) 0.59702(19) 0.0613(13) Uani 1 1 d . . .
C14 C 0.9182(6) 0.7986(3) 0.6076(2) 0.0687(15) Uani 1 1 d . . .
C15 C 1.1460(7) 0.8069(3) 0.6926(2) 0.0946(19) Uani 1 1 d . . .
H15A H 1.2187 0.8377 0.7249 0.114 Uiso 1 1 calc R . .
C16 C 1.1814(7) 0.7261(3) 0.6884(2) 0.0916(18) Uani 1 1 d . . .
H16A H 1.2736 0.7025 0.7170 0.110 Uiso 1 1 calc R . .
C17 C 1.0745(5) 0.6808(3) 0.6398(2) 0.0717(15) Uani 1 1 d . . .
H17A H 1.0932 0.6253 0.6360 0.086 Uiso 1 1 calc R . .
C19 C 0.6200(6) 0.8289(3) 0.5893(2) 0.0832(17) Uani 1 1 d . . .
C21 C 0.8074(6) 0.8938(3) 0.5109(2) 0.0876(18) Uani 1 1 d . . .
C23 C 0.9782(7) 0.8813(3) 0.4868(3) 0.109(2) Uani 1 1 d . . .
H23A H 0.9898 0.9195 0.4502 0.163 Uiso 1 1 calc R . .
H23B H 0.9844 0.8270 0.4692 0.163 Uiso 1 1 calc R . .
H23C H 1.0681 0.8895 0.5257 0.163 Uiso 1 1 calc R . .
C24 C 0.4651(7) 0.8655(4) 0.5453(3) 0.124(2) Uani 1 1 d . . .
H24A H 0.3662 0.8521 0.5654 0.185 Uiso 1 1 calc R . .
H24B H 0.4531 0.8442 0.4984 0.185 Uiso 1 1 calc R . .
H24C H 0.4775 0.9235 0.5440 0.185 Uiso 1 1 calc R . .
O1W O 0.5533(6) 0.7636(2) 0.39790(18) 0.151(2) Uani 1 1 d . . .
H1D H 0.5853 0.7167 0.4130 0.226 Uiso 1 1 d R . .
H1E H 0.6341 0.7933 0.3887 0.226 Uiso 1 1 d R . .
O4 O 0.2640(7) 0.2095(3) 0.7739(2) 0.0616(17) Uani 0.50 1 d PD A 1
H4B H 0.3574 0.2193 0.7970 0.074 Uiso 0.50 1 calc PR A 1
C25 C 0.2750(10) 0.1499(3) 0.7360(3) 0.062(2) Uiso 0.50 1 d PD A 1
H25A H 0.3801 0.1477 0.7178 0.074 Uiso 0.50 1 d PR A 1
H25B H 0.1826 0.1490 0.6973 0.074 Uiso 0.50 1 d PR A 1
C26 C 0.2563(13) 0.0763(5) 0.7843(5) 0.134(6) Uani 0.50 1 d PD A 1
H26A H 0.2604 0.0260 0.7594 0.200 Uiso 0.50 1 d PR A 1
H26B H 0.3492 0.0785 0.8227 0.200 Uiso 0.50 1 d PR A 1
H26C H 0.1509 0.0799 0.8020 0.200 Uiso 0.50 1 d PR A 1
O4' O 0.2635(13) 0.0195(4) 0.7030(3) 0.175(4) Uani 0.50 1 d PD B 2
H4C H 0.3349 -0.0161 0.7135 0.210 Uiso 0.50 1 calc PR B 2
C25' C 0.2776(13) 0.0773(4) 0.7568(3) 0.066(3) Uiso 0.50 1 d PD B 2
H25C H 0.1895 0.1167 0.7433 0.080 Uiso 0.50 1 d PR B 2
H25D H 0.3847 0.1047 0.7589 0.080 Uiso 0.50 1 d PR B 2
C26' C 0.2776(17) 0.0437(7) 0.8314(4) 0.147(6) Uani 0.50 1 d PD B 2
H26D H 0.2870 0.0883 0.8638 0.221 Uiso 0.50 1 d PR B 2
H26E H 0.1696 0.0175 0.8302 0.221 Uiso 0.50 1 d PR B 2
H26F H 0.3671 0.0054 0.8461 0.221 Uiso 0.50 1 d PR B 2

loop_
_atom_site_aniso_label
_atom_site_aniso_U_11
_atom_site_aniso_U_22
_atom_site_aniso_U_33
_atom_site_aniso_U_23
_atom_site_aniso_U_13
_atom_site_aniso_U_12
O1 0.089(2) 0.086(2) 0.0791(19) -0.0079(18) -0.0056(18) -0.012(2)
O2 0.099(3) 0.158(3) 0.091(2) 0.036(2) 0.009(2) 0.023(3)
O3 0.115(3) 0.114(3) 0.143(3) 0.060(2) 0.009(2) 0.036(2)
N1 0.062(2) 0.084(2) 0.0561(18) -0.0043(19) 0.0065(18) 0.002(2)
N2 0.069(2) 0.058(2) 0.0531(17) -0.0001(17) 0.0021(18) 0.003(2)
N3 0.064(2) 0.061(2) 0.0540(17) -0.0056(17) 0.0109(17) -0.0021(19)
N4 0.087(3) 0.066(2) 0.083(2) -0.004(2) -0.024(2) 0.001(2)
N5 0.065(2) 0.066(2) 0.078(2) 0.005(2) -0.011(2) 0.013(2)
C1 0.094(3) 0.091(4) 0.067(3) 0.007(3) 0.005(3) 0.007(3)
C2 0.063(3) 0.095(3) 0.061(2) -0.015(3) 0.018(2) -0.011(3)
C3 0.057(3) 0.071(3) 0.059(2) -0.013(2) 0.009(2) -0.002(2)
C4 0.073(3) 0.070(3) 0.067(3) -0.016(2) 0.000(2) -0.010(3)
C5 0.077(3) 0.062(3) 0.071(3) -0.006(2) 0.008(3) -0.008(3)
C6 0.079(3) 0.057(3) 0.080(3) 0.008(2) 0.035(2) 0.008(3)
C7 0.074(3) 0.069(3) 0.069(3) -0.011(2) 0.007(3) 0.000(3)
C8 0.059(3) 0.067(3) 0.057(2) 0.005(2) 0.007(2) 0.005(2)
C9 0.071(3) 0.055(3) 0.060(2) -0.001(2) 0.029(2) 0.002(2)
C10 0.061(3) 0.062(3) 0.058(2) -0.004(2) 0.008(2) 0.002(2)
C11 0.060(3) 0.073(3) 0.066(2) -0.008(2) 0.006(2) 0.009(3)
C12 0.056(3) 0.081(3) 0.056(2) 0.002(2) 0.000(2) 0.008(3)
C13 0.064(3) 0.064(3) 0.053(2) 0.006(2) -0.001(2) 0.005(2)
C14 0.072(3) 0.063(3) 0.068(3) 0.001(2) 0.000(2) 0.002(3)
C15 0.099(4) 0.086(4) 0.088(3) -0.002(3) -0.018(3) -0.005(3)
C16 0.100(4) 0.093(4) 0.073(3) 0.009(3) -0.013(3) 0.011(3)
C17 0.071(3) 0.070(3) 0.067(3) 0.001(2) -0.011(3) 0.003(3)
C19 0.060(3) 0.093(4) 0.090(3) -0.004(3) -0.007(3) 0.014(3)
C21 0.089(4) 0.075(3) 0.089(3) 0.017(3) -0.017(3) 0.002(3)
C23 0.120(4) 0.111(4) 0.101(3) 0.033(3) 0.033(3) 0.016(4)
C24 0.095(4) 0.132(5) 0.143(5) 0.028(4) 0.017(4) 0.032(4)
O1W 0.232(5) 0.078(3) 0.128(3) 0.004(2) -0.016(3) -0.004(3)
O4 0.058(3) 0.046(3) 0.076(3) 0.003(3) -0.004(3) 0.002(3)
C26 0.059(7) 0.096(8) 0.243(14) -0.017(10) 0.016(9) 0.016(7)
O4' 0.210(9) 0.140(7) 0.156(7) 0.011(7) -0.027(7) 0.018(8)
C26' 0.171(12) 0.158(12) 0.119(9) 0.030(9) 0.042(9) -0.045(11)

loop_
_atom_type_symbol
_atom_type_description
_atom_type_scat_dispersion_real
_atom_type_scat_dispersion_imag
_atom_type_scat_source
C C 0.0033 0.0016 'International Tables Vol C Tables 4.2.6.8 and 6.1.1.4'
H H 0.0000 0.0000 'International Tables Vol C Tables 4.2.6.8 and 6.1.1.4'
N N 0.0061 0.0033 'International Tables Vol C Tables 4.2.6.8 and 6.1.1.4'
O O 0.0106 0.0060 'International Tables Vol C Tables 4.2.6.8 and 6.1.1.4'

loop_
_geom_angle_atom_site_label_1
_geom_angle_atom_site_label_2
_geom_angle_atom_site_label_3
_geom_angle
C2 N1 C3 127.4(4)
C3 N2 C9 115.4(3)
C8 N3 C9 117.1(3)
C15 N4 C14 114.3(4)
C19 N5 C21 127.0(4)
C19 N5 C14 114.7(4)
C21 N5 C14 118.1(4)
C2 C1 H1A 109.5
C2 C1 H1B 109.5
H1A C1 H1B 109.5
C2 C1 H1C 109.5
H1A C1 H1C 109.5
H1B C1 H1C 109.5
O1 C2 N1 123.8(4)
O1 C2 C1 121.8(4)
N1 C2 C1 114.3(4)
N2 C3 C4 125.4(4)
N2 C3 N1 109.7(4)
C4 C3 N1 124.8(4)
C3 C4 C5 119.2(4)
C3 C4 H4A 120.4
C5 C4 H4A 120.4
C4 C5 C10 119.0(4)
C4 C5 H5A 120.5
C10 C5 H5A 120.5
C7 C6 C10 120.2(4)
C7 C6 H6A 119.9
C10 C6 H6A 119.9
C6 C7 C8 118.8(4)
C6 C7 H7A 120.6
C8 C7 H7A 120.6
N3 C8 C7 124.5(4)
N3 C8 C11 117.2(4)
C7 C8 C11 118.3(4)
N3 C9 N2 114.0(3)
N3 C9 C10 122.7(4)
N2 C9 C10 123.2(4)
C5 C10 C9 117.6(4)
C5 C10 C6 125.7(4)
C9 C10 C6 116.7(4)
C12 C11 C8 124.9(4)
C12 C11 H11A 117.6
C8 C11 H11A 117.6
C11 C12 C13 126.2(4)
C11 C12 H12A 116.9
C13 C12 H12A 116.9
C17 C13 C14 116.0(4)
C17 C13 C12 121.8(4)
C14 C13 C12 122.2(4)
N4 C14 C13 126.2(4)
N4 C14 N5 114.0(4)
C13 C14 N5 119.8(4)
N4 C15 C16 125.6(5)
N4 C15 H15A 117.2
C16 C15 H15A 117.2
C15 C16 C17 117.0(5)
C15 C16 H16A 121.5
C17 C16 H16A 121.5
C13 C17 C16 120.8(5)
C13 C17 H17A 119.6
C16 C17 H17A 119.6
O2 C19 N5 119.6(4)
O2 C19 C24 123.5(5)
N5 C19 C24 116.9(4)
O3 C21 N5 121.8(5)
O3 C21 C23 122.8(5)
N5 C21 C23 115.4(4)
C21 C23 H23A 109.5
C21 C23 H23B 109.5
H23A C23 H23B 109.5
C21 C23 H23C 109.5
H23A C23 H23C 109.5
H23B C23 H23C 109.5
C19 C24 H24A 109.5
C19 C24 H24B 109.5
H24A C24 H24B 109.5
C19 C24 H24C 109.5
H24A C24 H24C 109.5
H24B C24 H24C 109.5
H1D O1W H1E 113.4
O4 C25 C26 103.9(6)
O4 C25 H25A 113.3
C26 C25 H25A 111.3
O4 C25 H25B 110.7
C26 C25 H25B 108.6
H25A C25 H25B 108.8
O4 C25 H25C 105.1
H25A C25 H25C 139.4
H25B C25 H25C 66.9
O4 C25 H25D 113.5
C26 C25 H25D 54.4
H25A C25 H25D 58.2
H25B C25 H25D 135.3
H25C C25 H25D 95.3
C25 C26 H26A 111.1
C25 C26 H26B 107.3
H26A C26 H26B 109.5
C25 C26 H26C 110.0
H26A C26 H26C 109.5
H26B C26 H26C 109.5
H26A C26 H25C 102.3
H26B C26 H25C 139.0
H26C C26 H25C 82.5
C25 C26 H25D 48.0
H26A C26 H25D 91.7
H26B C26 H25D 73.7
H26C C26 H25D 155.2
H25C C26 H25D 80.3
C25 C26 H26D 119.2
H26A C26 H26D 126.9
H26C C26 H26D 68.9
H25C C26 H26D 128.7
H25D C26 H26D 109.0
C25 C26 H26E 158.1
H26A C26 H26E 78.5
H26B C26 H26E 86.7
H26C C26 H26E 48.4
H25C C26 H26E 125.3
H25D C26 H26E 153.8
H26D C26 H26E 61.3
C25' O4' H4C 109.5
O4' C25' C26' 115.9(7)
O4' C25' H26A 51.7
C26' C25' H26A 64.4
O4' C25' H26B 134.6
H26A C25' H26B 90.4
O4' C25' H26C 119.3
C26' C25' H26C 48.6
H26A C25' H26C 81.9
H26B C25' H26C 69.5
O4' C25' H25C 106.8
C26' C25' H25C 112.7
H26A C25' H25C 124.2
H26B C25' H25C 116.1
H26C C25' H25C 65.8
O4' C25' H25D 108.3
C26' C25' H25D 105.3
H26A C25' H25D 127.4
H26B C25' H25D 72.9
H26C C25' H25D 131.9
H25C C25' H25D 107.6
C25' C26' H26B 57.9
H26A C26' H26B 84.6
C25' C26' H26C 61.4
H26A C26' H26C 72.8
H26B C26' H26C 96.4
C25' C26' H26D 108.9
H26A C26' H26D 142.1
H26B C26' H26D 68.1
H26C C26' H26D 84.4
C25' C26' H26E 106.0
H26A C26' H26E 86.6
H26B C26' H26E 158.8
H26C C26' H26E 62.5
H26D C26' H26E 109.5
C25' C26' H26F 113.5
H26A C26' H26F 96.0
H26B C26' H26F 90.6
H26C C26' H26F 166.1
H26D C26' H26F 109.5
H26E C26' H26F 109.5

loop_
_geom_bond_atom_site_label_1
_geom_bond_atom_site_label_2
_geom_bond_distance
O1 C2 1.244(5)
O2 C19 1.199(6)
O3 C21 1.181(6)
N1 C2 1.382(5)
N1 C3 1.408(5)
N2 C3 1.319(5)
N2 C9 1.392(5)
N3 C8 1.325(5)
N3 C9 1.390(5)
N4 C15 1.338(6)
N4 C14 1.335(5)
N5 C19 1.387(6)
N5 C21 1.437(6)
N5 C14 1.461(5)
C1 C2 1.510(6)
C1 H1A 0.9600
C1 H1B 0.9600
C1 H1C 0.9600
C3 C4 1.382(6)
C4 C5 1.378(5)
C4 H4A 0.9300
C5 C10 1.396(5)
C5 H5A 0.9300
C6 C7 1.373(5)
C6 C10 1.421(5)
C6 H6A 0.9300
C7 C8 1.389(6)
C7 H7A 0.9300
C8 C11 1.446(5)
C9 C10 1.411(6)
C11 C12 1.318(6)
C11 H11A 0.9300
C12 C13 1.494(5)
C12 H12A 0.9300
C13 C17 1.374(5)
C13 C14 1.377(6)
C15 C16 1.364(7)
C15 H15A 0.9300
C16 C17 1.379(6)
C16 H16A 0.9300
C17 H17A 0.9300
C19 C24 1.507(6)
C21 C23 1.523(7)
C23 H23A 0.9600
C23 H23B 0.9600
C23 H23C 0.9600
C24 H24A 0.9600
C24 H24B 0.9600
C24 H24C 0.9600
O1W H1D 0.8499
O1W H1E 0.8501
O4 C25 1.234(6)
O4 H4B 0.8200
C25 C26 1.549(8)
C25 H25A 0.9599
C25 H25B 0.9600
C26 H26A 0.9600
C26 H26B 0.9600
C26 H26C 0.9600
O4' C25' 1.398(7)
O4' H26A 1.0976
O4' H4C 0.8200
C25' C26' 1.541(8)
C25' H25C 0.9600
C25' H25D 0.9600
C26' H26D 0.9600
C26' H26E 0.9600
C26' H26F 0.9600
